data_4327814
loop_
_publ_author_name
'Eduard N. Chygorin'
'Oksana V. Nesterova'
'Julia A. Rusanova'
'Vladimir N. Kokozay'
'Volodymyr V. Bon'
'Roman Bo\<ca'
'Andrew Ozarowski'

_publ_section_title
;
 Novel Heterometallic Schiff Base Complexes Featuring Unusual Tetranuclear
 {CoIII2FeIII2(\m-O)6} and Octanuclear {CoIII4FeIII4(\m-O)14} Cores:
 Direct Synthesis, Crystal Structures, and Magnetic Properties
;
_journal_name_full 'Inorganic Chemistry'
_journal_page_first 386
_journal_page_last 396
_journal_paper_doi 10.1021/ic2017962
_journal_volume 51
_journal_year 2012
_chemical_formula_sum 'C96 H88 Br6 Co2 Fe2 N10 O16'
_chemical_formula_weight 2346.78
_chemical_name_systematic
; 
 ? 
;
_space_group_IT_number 2
_symmetry_cell_setting triclinic
_symmetry_space_group_name_Hall '-P 1'
_symmetry_space_group_name_H-M 'P -1'
_atom_sites_solution_hydrogens geom
_atom_sites_solution_primary direct
_atom_sites_solution_secondary difmap
_audit_creation_method SHELXL-97
_cell_angle_alpha 95.336(5)
_cell_angle_beta 101.305(5)
_cell_angle_gamma 110.023(5)
_cell_formula_units_Z 1
_cell_length_a 11.1610(7)
_cell_length_b 14.8168(10)
_cell_length_c 15.9280(11)
_cell_measurement_reflns_used 925
_cell_measurement_temperature 173(2)
_cell_measurement_theta_max 14.81
_cell_measurement_theta_min 2.86
_cell_volume 2389.9(3)
_computing_cell_refinement 'Bruker SAINT'
_computing_data_collection 'Bruker APEX2'
_computing_data_reduction 'Bruker SAINT'
_computing_molecular_graphics 'Bruker SHELXTL'
_computing_publication_material 'Bruker SHELXTL'
_computing_structure_refinement 'SHELXL-97 (Sheldrick, 2008)'
_computing_structure_solution 'SHELXS-97 (Sheldrick, 2008)'
_diffrn_ambient_temperature 173(2)
_diffrn_measured_fraction_theta_full 0.998
_diffrn_measured_fraction_theta_max 0.998
_diffrn_measurement_device_type 'Bruker APEX-II CCD'
_diffrn_measurement_method '\f and \w scans'
_diffrn_radiation_monochromator graphite
_diffrn_radiation_source 'fine-focus sealed tube'
_diffrn_radiation_type MoK\a
_diffrn_radiation_wavelength 0.71073
_diffrn_reflns_av_R_equivalents 0.1672
_diffrn_reflns_av_sigmaI/netI 0.2939
_diffrn_reflns_limit_h_max 13
_diffrn_reflns_limit_h_min -13
_diffrn_reflns_limit_k_max 17
_diffrn_reflns_limit_k_min -17
_diffrn_reflns_limit_l_max 18
_diffrn_reflns_limit_l_min -18
_diffrn_reflns_number 26954
_diffrn_reflns_theta_full 25.00
_diffrn_reflns_theta_max 25.00
_diffrn_reflns_theta_min 1.81
_exptl_absorpt_coefficient_mu 3.217
_exptl_absorpt_correction_T_max 0.8821
_exptl_absorpt_correction_T_min 0.6440
_exptl_absorpt_correction_type multi-scan
_exptl_absorpt_process_details 'SADABS (Bruker, 2003)'
_exptl_crystal_colour brown
_exptl_crystal_density_diffrn 1.631
_exptl_crystal_description stick
_exptl_crystal_F_000 1178
_exptl_crystal_size_max 0.15
_exptl_crystal_size_mid 0.09
_exptl_crystal_size_min 0.04
_refine_diff_density_max 1.949
_refine_diff_density_min -0.940
_refine_diff_density_rms 0.120
_refine_ls_extinction_method none
_refine_ls_goodness_of_fit_ref 0.885
_refine_ls_hydrogen_treatment constr
_refine_ls_matrix_type full
_refine_ls_number_parameters 599
_refine_ls_number_reflns 8397
_refine_ls_number_restraints 0
_refine_ls_restrained_S_all 0.885
_refine_ls_R_factor_all 0.2435
_refine_ls_R_factor_gt 0.0869
_refine_ls_shift/su_max 0.001
_refine_ls_shift/su_mean 0.000
_refine_ls_structure_factor_coef Fsqd
_refine_ls_weighting_details 'calc w=1/[\s^2^(Fo^2^)+(0.0662P)^2^+0.0000P] where P=(Fo^2^+2Fc^2^)/3'
_refine_ls_weighting_scheme calc
_refine_ls_wR_factor_gt 0.1521
_refine_ls_wR_factor_ref 0.1936
_reflns_number_gt 2947
_reflns_number_total 8397
_reflns_threshold_expression >2sigma(I)
_cod_data_source_file ic2017962_si_001.cif
_cod_data_source_block 601
_cod_database_code 4327814

loop_
_symmetry_equiv_pos_as_xyz
'x, y, z'
'-x, -y, -z'

loop_
_atom_site_label
_atom_site_type_symbol
_atom_site_fract_x
_atom_site_fract_y
_atom_site_fract_z
_atom_site_U_iso_or_equiv
_atom_site_adp_type
_atom_site_occupancy
_atom_site_symmetry_multiplicity
_atom_site_calc_flag
_atom_site_refinement_flags
Co1 Co 0.54192(15) 0.19066(12) 0.22382(10) 0.0359(5) Uani 1 1 d .
Fe1 Fe 0.59019(15) 0.10243(12) 0.05852(10) 0.0335(5) Uani 1 1 d .
Br1 Br 0.32671(14) 0.04147(11) 0.60753(9) 0.0630(5) Uani 1 1 d .
Br2 Br 1.24665(13) 0.49084(10) 0.11776(10) 0.0609(5) Uani 1 1 d .
Br3 Br 0.61882(18) 0.69759(12) 0.33714(12) 0.0931(6) Uani 1 1 d .
N1 N 0.6560(9) 0.2435(7) 0.3383(6) 0.037(3) Uani 1 1 d .
N2 N 0.6204(9) 0.2338(7) 0.0056(5) 0.030(2) Uani 1 1 d .
N3 N 0.3957(9) 0.2256(8) 0.2394(5) 0.037(3) Uani 1 1 d .
N4 N 0.0359(11) 0.1895(10) 0.5472(9) 0.068(4) Uani 1 1 d .
N5 N 0.1872(15) 0.7029(10) 0.2410(11) 0.085(5) Uani 1 1 d .
O1 O 0.4683(8) 0.0712(6) 0.2625(5) 0.047(2) Uani 1 1 d .
O2 O 0.4530(7) 0.1289(5) 0.1073(4) 0.034(2) Uani 1 1 d .
O3 O 0.6702(7) 0.1515(5) 0.1855(4) 0.035(2) Uani 1 1 d .
O4 O 0.4639(7) 0.0385(5) -0.0567(5) 0.0347(19) Uani 1 1 d .
O5 O 0.7672(7) 0.1205(5) 0.0424(4) 0.0323(19) Uani 1 1 d .
O6 O 0.6207(7) 0.3121(6) 0.1883(5) 0.043(2) Uani 1 1 d .
O7 O 0.0251(10) 0.2004(8) 0.6863(7) 0.087(3) Uani 1 1 d .
O8 O 0.2486(11) 0.6705(9) 0.3784(8) 0.096(4) Uani 1 1 d .
C1 C 0.3678(13) 0.0528(10) 0.4975(8) 0.040(3) Uani 1 1 d .
C2 C 0.4697(11) 0.1339(9) 0.4923(7) 0.039(3) Uani 1 1 d .
H2 H 0.5167 0.1823 0.5426 0.047 Uiso 1 1 calc R
C3 C 0.5067(12) 0.1470(9) 0.4106(8) 0.035(3) Uani 1 1 d .
C4 C 0.4421(11) 0.0709(9) 0.3375(9) 0.038(3) Uani 1 1 d .
C5 C 0.7916(11) 0.1654(9) 0.2448(8) 0.041(3) Uani 1 1 d .
H5A H 0.8517 0.1511 0.2121 0.049 Uiso 1 1 calc R
H5B H 0.7750 0.1192 0.2861 0.049 Uiso 1 1 calc R
C6 C 0.8547(11) 0.2655(9) 0.2936(7) 0.033(3) Uani 1 1 d .
C7 C 0.7901(10) 0.3071(9) 0.3420(7) 0.035(3) Uani 1 1 d .
C8 C 0.6236(10) 0.2227(7) 0.4087(7) 0.030(3) Uani 1 1 d .
H8 H 0.6811 0.2602 0.4624 0.036 Uiso 1 1 calc R
C9 C 0.8498(12) 0.4020(9) 0.3904(7) 0.038(3) Uani 1 1 d .
H9 H 0.8047 0.4289 0.4239 0.045 Uiso 1 1 calc R
C10 C 0.9791(12) 0.4551(9) 0.3871(7) 0.046(3) Uani 1 1 d .
H10 H 1.0219 0.5196 0.4190 0.055 Uiso 1 1 calc R
C11 C 1.0443(12) 0.4179(10) 0.3405(7) 0.047(4) Uani 1 1 d .
H11 H 1.1313 0.4567 0.3390 0.056 Uiso 1 1 calc R
C12 C 0.9852(12) 0.3221(10) 0.2938(7) 0.044(3) Uani 1 1 d .
H12 H 1.0331 0.2955 0.2624 0.053 Uiso 1 1 calc R
C13 C 0.4433(11) 0.0865(8) -0.1294(7) 0.038(3) Uani 1 1 d .
H13A H 0.3657 0.0420 -0.1746 0.045 Uiso 1 1 calc R
H13B H 0.5207 0.1022 -0.1547 0.045 Uiso 1 1 calc R
C14 C 0.8672(13) 0.2036(8) 0.0578(7) 0.038(3) Uani 1 1 d .
C15 C 0.8577(11) 0.2950(10) 0.0556(7) 0.036(3) Uani 1 1 d .
C16 C 0.7321(12) 0.3043(8) 0.0216(7) 0.035(3) Uani 1 1 d .
H16 H 0.7331 0.3665 0.0106 0.042 Uiso 1 1 calc R
C17 C 0.5060(12) 0.2503(9) -0.0357(8) 0.036(3) Uani 1 1 d .
C18 C 0.4222(12) 0.1778(9) -0.1030(8) 0.039(3) Uani 1 1 d .
C19 C 0.3060(12) 0.1887(10) -0.1438(8) 0.048(4) Uani 1 1 d .
H19 H 0.2452 0.1392 -0.1899 0.058 Uiso 1 1 calc R
C20 C 0.2781(14) 0.2667(11) -0.1196(10) 0.058(4) Uani 1 1 d .
H20 H 0.1980 0.2714 -0.1484 0.069 Uiso 1 1 calc R
C21 C 0.3642(15) 0.3402(11) -0.0535(10) 0.058(4) Uani 1 1 d .
H21 H 0.3461 0.3966 -0.0372 0.070 Uiso 1 1 calc R
C22 C 0.4794(12) 0.3290(10) -0.0109(8) 0.044(3) Uani 1 1 d .
H22 H 0.5394 0.3778 0.0361 0.053 Uiso 1 1 calc R
C23 C 0.9725(13) 0.3818(9) 0.0701(7) 0.045(3) Uani 1 1 d .
H23 H 0.9650 0.4433 0.0663 0.054 Uiso 1 1 calc R
C24 C 1.0932(12) 0.3743(9) 0.0896(7) 0.040(3) Uani 1 1 d .
C25 C 1.1067(12) 0.2860(10) 0.0927(7) 0.043(3) Uani 1 1 d .
H25 H 1.1921 0.2835 0.1067 0.051 Uiso 1 1 calc R
C26 C 0.9967(11) 0.1999(8) 0.0754(7) 0.034(3) Uani 1 1 d .
H26 H 1.0072 0.1390 0.0754 0.041 Uiso 1 1 calc R
C27 C 0.3178(12) 0.1066(9) 0.0729(7) 0.049(4) Uani 1 1 d .
H27A H 0.2849 0.0500 0.0249 0.058 Uiso 1 1 calc R
H27B H 0.3068 0.1627 0.0477 0.058 Uiso 1 1 calc R
C28 C 0.2347(11) 0.0835(9) 0.1371(8) 0.036(3) Uani 1 1 d .
C29 C 0.2715(12) 0.1472(9) 0.2167(8) 0.045(3) Uani 1 1 d .
C30 C 0.4034(12) 0.3145(10) 0.2591(8) 0.049(4) Uani 1 1 d .
H30 H 0.3287 0.3237 0.2725 0.059 Uiso 1 1 calc R
C31 C 0.5139(13) 0.3986(9) 0.2623(8) 0.047(4) Uani 1 1 d .
C32 C 0.6199(12) 0.3911(10) 0.2243(8) 0.042(3) Uani 1 1 d .
C33 C 0.7197(12) 0.4811(9) 0.2235(8) 0.049(4) Uani 1 1 d .
H33 H 0.7883 0.4798 0.1969 0.059 Uiso 1 1 calc R
C34 C 0.7225(14) 0.5700(10) 0.2592(8) 0.061(4) Uani 1 1 d .
H34 H 0.7946 0.6280 0.2607 0.073 Uiso 1 1 calc R
C35 C 0.6198(16) 0.5742(11) 0.2929(11) 0.076(5) Uani 1 1 d .
C36 C 0.5176(13) 0.4907(11) 0.2945(9) 0.063(4) Uani 1 1 d .
H36 H 0.4478 0.4956 0.3181 0.076 Uiso 1 1 calc R
C37 C 0.1895(12) 0.1337(9) 0.2748(8) 0.043(3) Uani 1 1 d .
H37 H 0.2148 0.1774 0.3282 0.051 Uiso 1 1 calc R
C38 C 0.0712(15) 0.0552(10) 0.2522(10) 0.065(4) Uani 1 1 d .
H38 H 0.0132 0.0474 0.2897 0.078 Uiso 1 1 calc R
C39 C 0.0334(13) -0.0140(11) 0.1751(10) 0.060(4) Uani 1 1 d .
H39 H -0.0458 -0.0697 0.1618 0.071 Uiso 1 1 calc R
C40 C 0.1193(13) 0.0041(9) 0.1190(8) 0.049(4) Uani 1 1 d .
H40 H 0.0961 -0.0407 0.0665 0.059 Uiso 1 1 calc R
C41 C 0.3384(12) -0.0148(10) 0.3475(9) 0.053(4) Uani 1 1 d .
H41 H 0.2924 -0.0674 0.3002 0.064 Uiso 1 1 calc R
C42 C 0.3073(12) -0.0190(10) 0.4273(9) 0.048(4) Uani 1 1 d .
H42 H 0.2390 -0.0759 0.4331 0.058 Uiso 1 1 calc R
C43 C 0.0460(15) 0.1621(12) 0.6223(13) 0.082(6) Uani 1 1 d .
H43A H 0.0718 0.1078 0.6281 0.098 Uiso 1 1 calc R
C44 C 0.0738(15) 0.1411(12) 0.4802(10) 0.099(6) Uani 1 1 d .
H44A H 0.0963 0.0873 0.5009 0.148 Uiso 1 1 calc R
H44B H 0.1503 0.1877 0.4658 0.148 Uiso 1 1 calc R
H44C H 0.0006 0.1153 0.4282 0.148 Uiso 1 1 calc R
C45 C 0.008(2) 0.2739(13) 0.5324(11) 0.126(8) Uani 1 1 d .
H45A H -0.0460 0.2849 0.5710 0.189 Uiso 1 1 calc R
H45B H -0.0399 0.2647 0.4717 0.189 Uiso 1 1 calc R
H45C H 0.0904 0.3305 0.5442 0.189 Uiso 1 1 calc R
C46 C 0.178(3) 0.6757(16) 0.3132(16) 0.135(10) Uani 1 1 d .
H46A H 0.0891 0.6524 0.3169 0.163 Uiso 1 1 calc R
C47 C 0.327(3) 0.7459(17) 0.2360(14) 0.197(12) Uani 1 1 d .
H47A H 0.3774 0.7960 0.2875 0.296 Uiso 1 1 calc R
H47B H 0.3311 0.7755 0.1836 0.296 Uiso 1 1 calc R
H47C H 0.3634 0.6947 0.2336 0.296 Uiso 1 1 calc R
C48 C 0.096(3) 0.708(3) 0.1682(15) 0.28(2) Uani 1 1 d .
H48A H 0.0601 0.7571 0.1848 0.421 Uiso 1 1 calc R
H48B H 0.0248 0.6446 0.1475 0.421 Uiso 1 1 calc R
H48C H 0.1408 0.7273 0.1217 0.421 Uiso 1 1 calc R

loop_
_atom_site_aniso_label
_atom_site_aniso_U_11
_atom_site_aniso_U_22
_atom_site_aniso_U_33
_atom_site_aniso_U_23
_atom_site_aniso_U_13
_atom_site_aniso_U_12
Co1 0.0312(10) 0.0443(11) 0.0327(11) 0.0077(8) 0.0094(8) 0.0136(9)
Fe1 0.0295(10) 0.0378(11) 0.0321(11) 0.0075(9) 0.0110(9) 0.0088(9)
Br1 0.0709(11) 0.0782(11) 0.0634(11) 0.0362(9) 0.0413(9) 0.0365(9)
Br2 0.0389(9) 0.0534(10) 0.0764(11) 0.0146(8) 0.0076(8) 0.0026(8)
Br3 0.1007(14) 0.0567(11) 0.1211(15) -0.0008(10) 0.0456(12) 0.0221(11)
N1 0.035(6) 0.048(7) 0.036(7) 0.007(5) 0.023(5) 0.018(6)
N2 0.019(6) 0.040(6) 0.022(6) 0.006(5) 0.005(5) 0.001(5)
N3 0.045(7) 0.047(7) 0.019(6) 0.005(5) 0.017(5) 0.012(6)
N4 0.061(9) 0.097(11) 0.040(9) 0.016(8) 0.015(7) 0.017(8)
N5 0.103(12) 0.093(11) 0.100(13) 0.036(10) 0.078(11) 0.054(10)
O1 0.047(6) 0.055(6) 0.036(5) 0.013(5) 0.017(5) 0.012(5)
O2 0.022(5) 0.045(5) 0.031(5) 0.003(4) 0.003(4) 0.009(4)
O3 0.029(5) 0.052(5) 0.027(5) 0.009(4) 0.005(4) 0.018(4)
O4 0.028(5) 0.042(5) 0.026(5) 0.010(4) 0.007(4) 0.003(4)
O5 0.032(5) 0.027(5) 0.038(5) 0.006(4) 0.012(4) 0.010(4)
O6 0.056(6) 0.044(5) 0.029(5) 0.008(4) 0.014(4) 0.016(5)
O7 0.098(9) 0.101(9) 0.061(7) 0.035(7) 0.019(7) 0.029(7)
O8 0.091(9) 0.116(10) 0.076(9) 0.028(8) 0.009(7) 0.037(8)
C1 0.058(10) 0.050(9) 0.036(9) 0.037(8) 0.034(7) 0.031(8)
C2 0.041(8) 0.057(9) 0.031(8) -0.001(7) 0.004(7) 0.036(8)
C3 0.040(8) 0.035(8) 0.032(8) 0.011(7) 0.006(7) 0.016(7)
C4 0.023(8) 0.034(8) 0.067(11) 0.030(8) 0.010(8) 0.018(7)
C5 0.026(8) 0.053(9) 0.050(9) 0.007(7) 0.017(7) 0.019(7)
C6 0.022(7) 0.045(8) 0.034(8) 0.014(7) 0.001(6) 0.015(7)
C7 0.013(7) 0.058(9) 0.035(8) 0.011(7) 0.006(6) 0.013(7)
C8 0.028(7) 0.027(7) 0.023(7) -0.012(6) 0.004(6) 0.001(6)
C9 0.041(9) 0.055(9) 0.023(7) 0.009(7) 0.003(6) 0.026(8)
C10 0.044(9) 0.039(8) 0.026(8) 0.003(6) 0.007(7) -0.017(7)
C11 0.039(8) 0.072(11) 0.026(8) 0.013(8) 0.012(7) 0.012(8)
C12 0.036(8) 0.062(10) 0.040(8) 0.004(7) 0.013(7) 0.025(8)
C13 0.023(7) 0.056(9) 0.025(7) 0.019(7) 0.007(6) 0.001(7)
C14 0.061(10) 0.014(7) 0.037(8) 0.005(6) 0.018(7) 0.007(7)
C15 0.027(8) 0.060(10) 0.019(7) 0.006(7) 0.004(6) 0.016(7)
C16 0.054(9) 0.021(7) 0.028(7) -0.002(6) 0.013(7) 0.013(7)
C17 0.039(8) 0.040(8) 0.030(8) 0.005(7) 0.009(7) 0.017(7)
C18 0.032(8) 0.046(9) 0.045(9) 0.027(8) 0.018(7) 0.012(7)
C19 0.035(9) 0.063(10) 0.043(9) 0.032(8) 0.015(7) 0.005(8)
C20 0.044(10) 0.056(10) 0.079(12) 0.022(9) 0.005(9) 0.028(9)
C21 0.067(11) 0.059(10) 0.081(12) 0.034(9) 0.039(10) 0.045(10)
C22 0.032(8) 0.063(10) 0.036(8) 0.015(7) 0.011(7) 0.014(8)
C23 0.055(10) 0.039(9) 0.035(8) 0.001(7) -0.002(7) 0.020(8)
C24 0.041(9) 0.034(8) 0.038(8) 0.001(6) 0.009(7) 0.008(7)
C25 0.032(8) 0.060(10) 0.036(8) -0.001(7) 0.011(6) 0.017(8)
C26 0.033(8) 0.022(7) 0.046(8) 0.003(6) 0.017(6) 0.006(7)
C27 0.046(9) 0.060(9) 0.029(8) -0.006(7) 0.008(7) 0.010(8)
C28 0.029(8) 0.043(8) 0.038(9) 0.008(7) 0.000(7) 0.018(7)
C29 0.030(8) 0.053(9) 0.049(9) 0.008(8) 0.009(7) 0.012(8)
C30 0.037(9) 0.052(10) 0.052(9) 0.000(8) 0.016(7) 0.010(8)
C31 0.061(10) 0.034(8) 0.057(9) 0.005(7) 0.010(8) 0.032(8)
C32 0.041(8) 0.041(9) 0.040(9) 0.008(7) 0.007(7) 0.012(8)
C33 0.052(9) 0.019(8) 0.060(10) 0.010(7) 0.006(7) -0.002(7)
C34 0.062(11) 0.053(11) 0.054(10) 0.020(8) 0.010(8) 0.005(9)
C35 0.065(11) 0.048(10) 0.118(14) 0.006(10) 0.027(11) 0.024(10)
C36 0.032(9) 0.064(11) 0.088(12) -0.002(9) 0.001(8) 0.022(9)
C37 0.037(8) 0.038(8) 0.043(8) -0.002(7) 0.011(7) 0.003(7)
C38 0.068(11) 0.054(10) 0.076(11) 0.003(9) 0.026(9) 0.025(9)
C39 0.047(9) 0.066(11) 0.077(11) 0.040(10) 0.020(9) 0.026(8)
C40 0.047(9) 0.043(9) 0.050(9) 0.009(7) 0.002(8) 0.015(8)
C41 0.035(8) 0.057(10) 0.069(11) 0.011(8) 0.017(8) 0.016(8)
C42 0.033(8) 0.050(9) 0.065(10) 0.009(8) 0.019(8) 0.016(7)
C43 0.088(13) 0.081(13) 0.078(14) -0.016(12) 0.038(12) 0.031(10)
C44 0.080(13) 0.116(15) 0.085(13) -0.012(11) 0.008(11) 0.032(12)
C45 0.22(2) 0.124(17) 0.101(15) 0.072(13) 0.057(15) 0.130(18)
C46 0.22(3) 0.15(2) 0.11(2) 0.072(19) 0.09(2) 0.11(2)
C47 0.23(3) 0.17(2) 0.18(2) -0.018(18) 0.15(2) 0.01(2)
C48 0.28(4) 0.53(6) 0.10(2) -0.08(3) -0.03(2) 0.31(4)

loop_
_atom_type_symbol
_atom_type_description
_atom_type_scat_dispersion_real
_atom_type_scat_dispersion_imag
_atom_type_scat_source
C C 0.0033 0.0016 'International Tables Vol C Tables 4.2.6.8 and 6.1.1.4'
H H 0.0000 0.0000 'International Tables Vol C Tables 4.2.6.8 and 6.1.1.4'
Br Br -0.2901 2.4595 'International Tables Vol C Tables 4.2.6.8 and 6.1.1.4'
Co Co 0.3494 0.9721 'International Tables Vol C Tables 4.2.6.8 and 6.1.1.4'
Fe Fe 0.3463 0.8444 'International Tables Vol C Tables 4.2.6.8 and 6.1.1.4'
N N 0.0061 0.0033 'International Tables Vol C Tables 4.2.6.8 and 6.1.1.4'
O O 0.0106 0.0060 'International Tables Vol C Tables 4.2.6.8 and 6.1.1.4'

loop_
_geom_angle_atom_site_label_1
_geom_angle_atom_site_label_2
_geom_angle_atom_site_label_3
_geom_angle
_geom_angle_site_symmetry_1
_geom_angle_site_symmetry_3
O1 Co1 O3 92.5(3) . .
O1 Co1 O2 90.0(3) . .
O3 Co1 O2 78.1(3) . .
O1 Co1 O6 178.1(3) . .
O3 Co1 O6 87.0(3) . .
O2 Co1 O6 91.8(3) . .
O1 Co1 N1 88.8(4) . .
O3 Co1 N1 91.5(3) . .
O2 Co1 N1 169.4(3) . .
O6 Co1 N1 89.4(4) . .
O1 Co1 N3 90.3(4) . .
O3 Co1 N3 169.0(3) . .
O2 Co1 N3 91.3(3) . .
O6 Co1 N3 90.5(4) . .
N1 Co1 N3 99.2(4) . .
O4 Fe1 O5 95.1(3) 2_655 .
O4 Fe1 O2 100.3(3) 2_655 .
O5 Fe1 O2 158.4(3) . .
O4 Fe1 O3 100.1(3) 2_655 .
O5 Fe1 O3 88.6(3) . .
O2 Fe1 O3 73.9(3) . .
O4 Fe1 O4 73.8(4) 2_655 .
O5 Fe1 O4 106.7(3) . .
O2 Fe1 O4 92.1(3) . .
O3 Fe1 O4 163.8(3) . .
O4 Fe1 N2 156.8(3) 2_655 .
O5 Fe1 N2 83.6(3) . .
O2 Fe1 N2 87.9(3) . .
O3 Fe1 N2 103.0(3) . .
O4 Fe1 N2 84.4(3) . .
C8 N1 C7 119.4(10) . .
C8 N1 Co1 124.6(8) . .
C7 N1 Co1 115.9(7) . .
C16 N2 C17 118.4(10) . .
C16 N2 Fe1 123.4(8) . .
C17 N2 Fe1 117.1(7) . .
C30 N3 C29 120.4(10) . .
C30 N3 Co1 124.0(9) . .
C29 N3 Co1 115.2(8) . .
C43 N4 C45 122.5(14) . .
C43 N4 C44 118.4(14) . .
C45 N4 C44 118.4(14) . .
C46 N5 C48 134(2) . .
C46 N5 C47 112(2) . .
C48 N5 C47 114(2) . .
C4 O1 Co1 120.4(8) . .
C27 O2 Co1 123.4(6) . .
C27 O2 Fe1 132.7(6) . .
Co1 O2 Fe1 103.8(3) . .
C5 O3 Co1 120.3(6) . .
C5 O3 Fe1 136.4(6) . .
Co1 O3 Fe1 103.2(3) . .
C13 O4 Fe1 127.0(6) . 2_655
C13 O4 Fe1 125.3(6) . .
Fe1 O4 Fe1 106.2(4) 2_655 .
C14 O5 Fe1 126.1(7) . .
C32 O6 Co1 122.6(8) . .
C42 C1 C2 119.3(11) . .
C42 C1 Br1 122.7(11) . .
C2 C1 Br1 117.8(11) . .
C1 C2 C3 120.7(11) . .
C1 C2 H2 119.7 . .
C3 C2 H2 119.7 . .
C8 C3 C4 119.3(11) . .
C8 C3 C2 120.1(11) . .
C4 C3 C2 119.0(11) . .
O1 C4 C3 125.6(11) . .
O1 C4 C41 116.5(12) . .
C3 C4 C41 117.9(12) . .
O3 C5 C6 111.7(9) . .
O3 C5 H5A 109.3 . .
C6 C5 H5A 109.3 . .
O3 C5 H5B 109.3 . .
C6 C5 H5B 109.3 . .
H5A C5 H5B 107.9 . .
C7 C6 C12 117.8(11) . .
C7 C6 C5 121.8(10) . .
C12 C6 C5 120.4(10) . .
C6 C7 C9 122.6(11) . .
C6 C7 N1 114.1(11) . .
C9 C7 N1 123.3(10) . .
N1 C8 C3 123.1(10) . .
N1 C8 H8 118.5 . .
C3 C8 H8 118.5 . .
C10 C9 C7 117.0(11) . .
C10 C9 H9 121.5 . .
C7 C9 H9 121.5 . .
C11 C10 C9 122.2(12) . .
C11 C10 H10 118.9 . .
C9 C10 H10 118.9 . .
C10 C11 C12 120.6(12) . .
C10 C11 H11 119.7 . .
C12 C11 H11 119.7 . .
C11 C12 C6 119.8(11) . .
C11 C12 H12 120.1 . .
C6 C12 H12 120.1 . .
O4 C13 C18 111.4(9) . .
O4 C13 H13A 109.4 . .
C18 C13 H13A 109.4 . .
O4 C13 H13B 109.4 . .
C18 C13 H13B 109.4 . .
H13A C13 H13B 108.0 . .
O5 C14 C15 125.1(11) . .
O5 C14 C26 117.3(10) . .
C15 C14 C26 117.5(11) . .
C14 C15 C23 121.3(10) . .
C14 C15 C16 121.3(11) . .
C23 C15 C16 116.3(11) . .
N2 C16 C15 124.1(11) . .
N2 C16 H16 118.0 . .
C15 C16 H16 118.0 . .
C22 C17 C18 121.7(11) . .
C22 C17 N2 123.6(11) . .
C18 C17 N2 114.7(10) . .
C17 C18 C19 116.9(12) . .
C17 C18 C13 123.7(11) . .
C19 C18 C13 119.2(12) . .
C20 C19 C18 122.0(13) . .
C20 C19 H19 119.0 . .
C18 C19 H19 119.0 . .
C19 C20 C21 120.7(12) . .
C19 C20 H20 119.7 . .
C21 C20 H20 119.7 . .
C20 C21 C22 117.8(12) . .
C20 C21 H21 121.1 . .
C22 C21 H21 121.1 . .
C17 C22 C21 120.8(12) . .
C17 C22 H22 119.6 . .
C21 C22 H22 119.6 . .
C24 C23 C15 118.6(11) . .
C24 C23 H23 120.7 . .
C15 C23 H23 120.7 . .
C23 C24 C25 121.9(11) . .
C23 C24 Br2 118.7(9) . .
C25 C24 Br2 119.4(9) . .
C24 C25 C26 120.8(11) . .
C24 C25 H25 119.6 . .
C26 C25 H25 119.6 . .
C25 C26 C14 119.8(10) . .
C25 C26 H26 120.1 . .
C14 C26 H26 120.1 . .
O2 C27 C28 114.8(9) . .
O2 C27 H27A 108.6 . .
C28 C27 H27A 108.6 . .
O2 C27 H27B 108.6 . .
C28 C27 H27B 108.6 . .
H27A C27 H27B 107.5 . .
C40 C28 C29 118.4(12) . .
C40 C28 C27 121.9(11) . .
C29 C28 C27 119.6(11) . .
C37 C29 C28 121.3(12) . .
C37 C29 N3 119.6(11) . .
C28 C29 N3 119.0(11) . .
N3 C30 C31 125.1(11) . .
N3 C30 H30 117.4 . .
C31 C30 H30 117.4 . .
C36 C31 C30 120.3(12) . .
C36 C31 C32 119.3(13) . .
C30 C31 C32 120.2(11) . .
O6 C32 C33 120.5(12) . .
O6 C32 C31 123.9(12) . .
C33 C32 C31 115.5(12) . .
C34 C33 C32 123.4(13) . .
C34 C33 H33 118.3 . .
C32 C33 H33 118.3 . .
C35 C34 C33 119.3(13) . .
C35 C34 H34 120.4 . .
C33 C34 H34 120.4 . .
C36 C35 C34 121.0(13) . .
C36 C35 Br3 119.6(12) . .
C34 C35 Br3 119.5(12) . .
C35 C36 C31 121.5(13) . .
C35 C36 H36 119.3 . .
C31 C36 H36 119.3 . .
C38 C37 C29 118.4(12) . .
C38 C37 H37 120.8 . .
C29 C37 H37 120.8 . .
C37 C38 C39 122.3(13) . .
C37 C38 H38 118.9 . .
C39 C38 H38 118.9 . .
C40 C39 C38 116.6(13) . .
C40 C39 H39 121.7 . .
C38 C39 H39 121.7 . .
C28 C40 C39 122.8(13) . .
C28 C40 H40 118.6 . .
C39 C40 H40 118.6 . .
C42 C41 C4 118.7(13) . .
C42 C41 H41 120.7 . .
C4 C41 H41 120.7 . .
C1 C42 C41 124.2(13) . .
C1 C42 H42 117.9 . .
C41 C42 H42 117.9 . .
O7 C43 N4 125.4(17) . .
O7 C43 H43A 117.3 . .
N4 C43 H43A 117.3 . .
N4 C44 H44A 109.5 . .
N4 C44 H44B 109.5 . .
H44A C44 H44B 109.5 . .
N4 C44 H44C 109.5 . .
H44A C44 H44C 109.5 . .
H44B C44 H44C 109.5 . .
N4 C45 H45A 109.5 . .
N4 C45 H45B 109.5 . .
H45A C45 H45B 109.5 . .
N4 C45 H45C 109.5 . .
H45A C45 H45C 109.5 . .
H45B C45 H45C 109.5 . .
O8 C46 N5 139(3) . .
O8 C46 H46A 110.6 . .
N5 C46 H46A 110.6 . .
N5 C47 H47A 109.5 . .
N5 C47 H47B 109.5 . .
H47A C47 H47B 109.5 . .
N5 C47 H47C 109.5 . .
H47A C47 H47C 109.5 . .
H47B C47 H47C 109.5 . .
N5 C48 H48A 109.5 . .
N5 C48 H48B 109.5 . .
H48A C48 H48B 109.5 . .
N5 C48 H48C 109.5 . .
H48A C48 H48C 109.5 . .
H48B C48 H48C 109.5 . .

loop_
_geom_bond_atom_site_label_1
_geom_bond_atom_site_label_2
_geom_bond_distance
_geom_bond_site_symmetry_2
Co1 O1 1.896(8) .
Co1 O3 1.899(7) .
Co1 O2 1.899(7) .
Co1 O6 1.906(8) .
Co1 N1 1.924(9) .
Co1 N3 1.925(9) .
Fe1 O4 1.960(7) 2_655
Fe1 O5 1.972(7) .
Fe1 O2 1.981(7) .
Fe1 O3 1.997(7) .
Fe1 O4 2.000(7) .
Fe1 N2 2.140(9) .
Br1 C1 1.904(11) .
Br2 C24 1.909(12) .
Br3 C35 1.902(14) .
N1 C8 1.277(12) .
N1 C7 1.457(13) .
N2 C16 1.283(13) .
N2 C17 1.427(13) .
N3 C30 1.294(13) .
N3 C29 1.423(14) .
N4 C43 1.295(18) .
N4 C45 1.417(16) .
N4 C44 1.441(17) .
N5 C46 1.26(2) .
N5 C48 1.41(2) .
N5 C47 1.49(2) .
O1 C4 1.284(13) .
O2 C27 1.410(12) .
O3 C5 1.429(11) .
O4 C13 1.435(11) .
O4 Fe1 1.960(7) 2_655
O5 C14 1.311(12) .
O6 C32 1.259(13) .
O7 C43 1.221(15) .
O8 C46 1.20(2) .
C1 C42 1.352(16) .
C1 C2 1.366(16) .
C2 C3 1.450(15) .
C2 H2 0.9500 .
C3 C8 1.407(15) .
C3 C4 1.421(16) .
C4 C41 1.442(16) .
C5 C6 1.467(15) .
C5 H5A 0.9900 .
C5 H5B 0.9900 .
C6 C7 1.389(14) .
C6 C12 1.410(15) .
C7 C9 1.403(15) .
C8 H8 0.9500 .
C9 C10 1.401(15) .
C9 H9 0.9500 .
C10 C11 1.340(15) .
C10 H10 0.9500 .
C11 C12 1.405(15) .
C11 H11 0.9500 .
C12 H12 0.9500 .
C13 C18 1.488(15) .
C13 H13A 0.9900 .
C13 H13B 0.9900 .
C14 C15 1.396(14) .
C14 C26 1.438(15) .
C15 C23 1.432(15) .
C15 C16 1.458(14) .
C16 H16 0.9500 .
C17 C22 1.342(15) .
C17 C18 1.372(15) .
C18 C19 1.400(15) .
C19 C20 1.340(16) .
C19 H19 0.9500 .
C20 C21 1.375(17) .
C20 H20 0.9500 .
C21 C22 1.402(15) .
C21 H21 0.9500 .
C22 H22 0.9500 .
C23 C24 1.367(15) .
C23 H23 0.9500 .
C24 C25 1.371(14) .
C25 C26 1.393(15) .
C25 H25 0.9500 .
C26 H26 0.9500 .
C27 C28 1.499(15) .
C27 H27A 0.9900 .
C27 H27B 0.9900 .
C28 C40 1.371(15) .
C28 C29 1.405(15) .
C29 C37 1.405(15) .
C30 C31 1.411(16) .
C30 H30 0.9500 .
C31 C36 1.396(16) .
C31 C32 1.461(16) .
C32 C33 1.418(16) .
C33 C34 1.375(16) .
C33 H33 0.9500 .
C34 C35 1.374(18) .
C34 H34 0.9500 .
C35 C36 1.373(18) .
C36 H36 0.9500 .
C37 C38 1.382(16) .
C37 H37 0.9500 .
C38 C39 1.415(17) .
C38 H38 0.9500 .
C39 C40 1.412(16) .
C39 H39 0.9500 .
C40 H40 0.9500 .
C41 C42 1.383(16) .
C41 H41 0.9500 .
C42 H42 0.9500 .
C43 H43A 0.9500 .
C44 H44A 0.9800 .
C44 H44B 0.9800 .
C44 H44C 0.9800 .
C45 H45A 0.9800 .
C45 H45B 0.9800 .
C45 H45C 0.9800 .
C46 H46A 0.9500 .
C47 H47A 0.9800 .
C47 H47B 0.9800 .
C47 H47C 0.9800 .
C48 H48A 0.9800 .
C48 H48B 0.9800 .
C48 H48C 0.9800 .

loop_
_geom_hbond_atom_site_label_D
_geom_hbond_atom_site_label_H
_geom_hbond_atom_site_label_A
_geom_hbond_distance_DH
_geom_hbond_distance_HA
_geom_hbond_distance_DA
_geom_hbond_angle_DHA
_geom_hbond_site_symmetry_A
C8 H8 O8 0.95 2.51 3.405(16) 157.6 2_666
C27 H27A O5 0.99 2.47 3.402(14) 156.0 2_655
C48 H48A O7 0.98 2.54 3.31(2) 135.1 2_566

loop_
_geom_torsion_atom_site_label_1
_geom_torsion_atom_site_label_2
_geom_torsion_atom_site_label_3
_geom_torsion_atom_site_label_4
_geom_torsion
_geom_torsion_site_symmetry_1
_geom_torsion_site_symmetry_4
O1 Co1 N1 C8 -35.4(9) . .
O3 Co1 N1 C8 -127.9(9) . .
O2 Co1 N1 C8 -118.6(19) . .
O6 Co1 N1 C8 145.1(9) . .
N3 Co1 N1 C8 54.7(9) . .
O1 Co1 N1 C7 141.1(8) . .
O3 Co1 N1 C7 48.6(8) . .
O2 Co1 N1 C7 58(2) . .
O6 Co1 N1 C7 -38.4(8) . .
N3 Co1 N1 C7 -128.9(8) . .
O4 Fe1 N2 C16 -124.7(9) 2_655 .
O5 Fe1 N2 C16 -36.5(8) . .
O2 Fe1 N2 C16 123.6(8) . .
O3 Fe1 N2 C16 50.6(9) . .
O4 Fe1 N2 C16 -144.0(8) . .
O4 Fe1 N2 C17 67.2(11) 2_655 .
O5 Fe1 N2 C17 155.4(8) . .
O2 Fe1 N2 C17 -44.5(7) . .
O3 Fe1 N2 C17 -117.5(7) . .
O4 Fe1 N2 C17 47.9(7) . .
O1 Co1 N3 C30 150.0(9) . .
O3 Co1 N3 C30 -105(2) . .
O2 Co1 N3 C30 -120.1(9) . .
O6 Co1 N3 C30 -28.3(9) . .
N1 Co1 N3 C30 61.2(10) . .
O1 Co1 N3 C29 -37.9(8) . .
O3 Co1 N3 C29 67(2) . .
O2 Co1 N3 C29 52.1(8) . .
O6 Co1 N3 C29 143.9(8) . .
N1 Co1 N3 C29 -126.7(8) . .
O3 Co1 O1 C4 133.7(8) . .
O2 Co1 O1 C4 -148.2(8) . .
O6 Co1 O1 C4 57(11) . .
N1 Co1 O1 C4 42.3(8) . .
N3 Co1 O1 C4 -56.9(9) . .
O1 Co1 O2 C27 77.0(8) . .
O3 Co1 O2 C27 169.6(9) . .
O6 Co1 O2 C27 -103.8(8) . .
N1 Co1 O2 C27 160.1(19) . .
N3 Co1 O2 C27 -13.2(9) . .
O1 Co1 O2 Fe1 -100.2(4) . .
O3 Co1 O2 Fe1 -7.6(3) . .
O6 Co1 O2 Fe1 79.0(4) . .
N1 Co1 O2 Fe1 -17(2) . .
N3 Co1 O2 Fe1 169.6(4) . .
O4 Fe1 O2 C27 -71.8(10) 2_655 .
O5 Fe1 O2 C27 153.2(10) . .
O3 Fe1 O2 C27 -169.5(10) . .
O4 Fe1 O2 C27 2.1(10) . .
N2 Fe1 O2 C27 86.3(10) . .
O4 Fe1 O2 Co1 105.0(3) 2_655 .
O5 Fe1 O2 Co1 -30.0(9) . .
O3 Fe1 O2 Co1 7.3(3) . .
O4 Fe1 O2 Co1 178.9(4) . .
N2 Fe1 O2 Co1 -96.9(4) . .
O1 Co1 O3 C5 -85.7(8) . .
O2 Co1 O3 C5 -175.1(8) . .
O6 Co1 O3 C5 92.4(8) . .
N1 Co1 O3 C5 3.1(8) . .
N3 Co1 O3 C5 169.6(19) . .
O1 Co1 O3 Fe1 96.9(4) . .
O2 Co1 O3 Fe1 7.5(3) . .
O6 Co1 O3 Fe1 -85.0(3) . .
N1 Co1 O3 Fe1 -174.3(4) . .
N3 Co1 O3 Fe1 -8(2) . .
O4 Fe1 O3 C5 78.1(10) 2_655 .
O5 Fe1 O3 C5 -16.9(10) . .
O2 Fe1 O3 C5 176.0(10) . .
O4 Fe1 O3 C5 144.3(12) . .
N2 Fe1 O3 C5 -100.1(10) . .
O4 Fe1 O3 Co1 -105.2(3) 2_655 .
O5 Fe1 O3 Co1 159.8(4) . .
O2 Fe1 O3 Co1 -7.3(3) . .
O4 Fe1 O3 Co1 -39.0(12) . .
N2 Fe1 O3 Co1 76.7(4) . .
O4 Fe1 O4 C13 -166.8(9) 2_655 .
O5 Fe1 O4 C13 -76.2(7) . .
O2 Fe1 O4 C13 93.1(7) . .
O3 Fe1 O4 C13 123.4(11) . .
N2 Fe1 O4 C13 5.4(7) . .
O4 Fe1 O4 Fe1 0.0 2_655 2_655
O5 Fe1 O4 Fe1 90.6(3) . 2_655
O2 Fe1 O4 Fe1 -100.1(3) . 2_655
O3 Fe1 O4 Fe1 -69.8(12) . 2_655
N2 Fe1 O4 Fe1 172.2(4) . 2_655
O4 Fe1 O5 C14 -162.9(8) 2_655 .
O2 Fe1 O5 C14 -27.3(13) . .
O3 Fe1 O5 C14 -62.9(8) . .
O4 Fe1 O5 C14 122.5(8) . .
N2 Fe1 O5 C14 40.4(8) . .
O1 Co1 O6 C32 -74(11) . .
O3 Co1 O6 C32 -150.6(9) . .
O2 Co1 O6 C32 131.5(9) . .
N1 Co1 O6 C32 -59.1(9) . .
N3 Co1 O6 C32 40.1(9) . .
C42 C1 C2 C3 4.7(17) . .
Br1 C1 C2 C3 179.7(7) . .
C1 C2 C3 C8 -170.2(10) . .
C1 C2 C3 C4 -4.7(15) . .
Co1 O1 C4 C3 -27.0(15) . .
Co1 O1 C4 C41 153.3(7) . .
C8 C3 C4 O1 -11.7(17) . .
C2 C3 C4 O1 -177.3(10) . .
C8 C3 C4 C41 168.0(10) . .
C2 C3 C4 C41 2.4(15) . .
Co1 O3 C5 C6 -49.8(11) . .
Fe1 O3 C5 C6 126.5(9) . .
O3 C5 C6 C7 55.6(14) . .
O3 C5 C6 C12 -125.4(10) . .
C12 C6 C7 C9 -0.3(17) . .
C5 C6 C7 C9 178.7(10) . .
C12 C6 C7 N1 -179.9(10) . .
C5 C6 C7 N1 -0.9(15) . .
C8 N1 C7 C6 122.2(11) . .
Co1 N1 C7 C6 -54.5(11) . .
C8 N1 C7 C9 -57.4(15) . .
Co1 N1 C7 C9 125.9(10) . .
C7 N1 C8 C3 -166.2(10) . .
Co1 N1 C8 C3 10.1(15) . .
C4 C3 C8 N1 20.9(16) . .
C2 C3 C8 N1 -173.7(10) . .
C6 C7 C9 C10 1.1(17) . .
N1 C7 C9 C10 -179.4(10) . .
C7 C9 C10 C11 -0.3(17) . .
C9 C10 C11 C12 -1.2(18) . .
C10 C11 C12 C6 2.0(17) . .
C7 C6 C12 C11 -1.3(16) . .
C5 C6 C12 C11 179.7(10) . .
Fe1 O4 C13 C18 146.5(8) 2_655 .
Fe1 O4 C13 C18 -49.4(11) . .
Fe1 O5 C14 C15 -26.2(15) . .
Fe1 O5 C14 C26 156.0(7) . .
O5 C14 C15 C23 -177.6(10) . .
C26 C14 C15 C23 0.1(16) . .
O5 C14 C15 C16 -10.1(17) . .
C26 C14 C15 C16 167.7(10) . .
C17 N2 C16 C15 -173.7(9) . .
Fe1 N2 C16 C15 18.3(14) . .
C14 C15 C16 N2 12.4(17) . .
C23 C15 C16 N2 -179.5(10) . .
C16 N2 C17 C22 -46.9(16) . .
Fe1 N2 C17 C22 121.8(11) . .
C16 N2 C17 C18 134.1(11) . .
Fe1 N2 C17 C18 -57.2(11) . .
C22 C17 C18 C19 -1.2(17) . .
N2 C17 C18 C19 177.7(9) . .
C22 C17 C18 C13 -176.1(11) . .
N2 C17 C18 C13 2.8(16) . .
O4 C13 C18 C17 52.5(14) . .
O4 C13 C18 C19 -122.2(11) . .
C17 C18 C19 C20 1.1(18) . .
C13 C18 C19 C20 176.2(11) . .
C18 C19 C20 C21 0(2) . .
C19 C20 C21 C22 -2(2) . .
C18 C17 C22 C21 -0.2(18) . .
N2 C17 C22 C21 -179.0(10) . .
C20 C21 C22 C17 1.7(19) . .
C14 C15 C23 C24 -2.4(17) . .
C16 C15 C23 C24 -170.5(10) . .
C15 C23 C24 C25 2.2(17) . .
C15 C23 C24 Br2 -175.2(8) . .
C23 C24 C25 C26 0.3(18) . .
Br2 C24 C25 C26 177.7(8) . .
C24 C25 C26 C14 -2.7(17) . .
O5 C14 C26 C25 -179.7(10) . .
C15 C14 C26 C25 2.4(16) . .
Co1 O2 C27 C28 -31.5(14) . .
Fe1 O2 C27 C28 144.8(8) . .
O2 C27 C28 C40 -133.0(11) . .
O2 C27 C28 C29 50.4(15) . .
C40 C28 C29 C37 -3.4(17) . .
C27 C28 C29 C37 173.3(11) . .
C40 C28 C29 N3 175.2(10) . .
C27 C28 C29 N3 -8.1(16) . .
C30 N3 C29 C37 -56.3(16) . .
Co1 N3 C29 C37 131.2(9) . .
C30 N3 C29 C28 125.1(12) . .
Co1 N3 C29 C28 -47.4(13) . .
C29 N3 C30 C31 -164.1(12) . .
Co1 N3 C30 C31 7.7(17) . .
N3 C30 C31 C36 -172.2(12) . .
N3 C30 C31 C32 13.7(19) . .
Co1 O6 C32 C33 153.6(9) . .
Co1 O6 C32 C31 -31.8(15) . .
C36 C31 C32 O6 -174.9(11) . .
C30 C31 C32 O6 -0.7(19) . .
C36 C31 C32 C33 -0.1(17) . .
C30 C31 C32 C33 174.1(11) . .
O6 C32 C33 C34 178.0(11) . .
C31 C32 C33 C34 3.0(18) . .
C32 C33 C34 C35 -4(2) . .
C33 C34 C35 C36 3(2) . .
C33 C34 C35 Br3 -176.9(10) . .
C34 C35 C36 C31 0(2) . .
Br3 C35 C36 C31 179.7(10) . .
C30 C31 C36 C35 -175.5(13) . .
C32 C31 C36 C35 -1(2) . .
C28 C29 C37 C38 0.5(18) . .
N3 C29 C37 C38 -178.1(11) . .
C29 C37 C38 C39 3.1(19) . .
C37 C38 C39 C40 -3.7(19) . .
C29 C28 C40 C39 2.8(17) . .
C27 C28 C40 C39 -173.8(11) . .
C38 C39 C40 C28 0.6(18) . .
O1 C4 C41 C42 179.5(10) . .
C3 C4 C41 C42 -0.2(16) . .
C2 C1 C42 C41 -2.4(18) . .
Br1 C1 C42 C41 -177.2(9) . .
C4 C41 C42 C1 0.2(18) . .
C45 N4 C43 O7 5(3) . .
C44 N4 C43 O7 175.3(15) . .
C48 N5 C46 O8 -178(3) . .
C47 N5 C46 O8 -4(4) . .
